data_2312994
loop_
_publ_author_name
'Seymour, Jr, Derik A'
'Amsbaugh, Ritter V.'
'Colcord, Charlotte G.'
'Fejes, Isabelle R.'
'Gebhardt, Lindsey C.'
'Yap, Glenn P. A.'
'Deegan, Meaghan M.'

_publ_section_title
;
 Structures of nickel-, copper-, and zinc-salophen derivatives.
;
_journal_coeditor_code ZO3072
_journal_issue 'Pt 7'
_journal_name_full 'Acta crystallographica. Section C, Structural chemistry'
_journal_page_first 336
_journal_page_last 350
_journal_paper_doi 10.1107/S2053229626005450
_journal_volume 82
_journal_year 2026
_chemical_formula_iupac '[Zn (C28 H30 N2 O2) (H2 O)], C4 H8 O'
_chemical_formula_moiety 'C28 H32 N2 O3 Zn, C4 H8 O'
_chemical_formula_sum 'C32 H40 N2 O4 Zn'
_chemical_formula_weight 582.03
_chemical_name_systematic
'Aqua{4,4'-di-<i>tert</i>-butyl-2,2'-[1,2-phenylenebis(nitrilomethylidyne)]diphenolato}zinc(II) tetrahydrofuran monosolvate'
_space_group_crystal_system monoclinic
_space_group_IT_number 14
_space_group_name_Hall '-P 2ybc'
_space_group_name_H-M_alt 'P 1 21/c 1'
_atom_sites_solution_hydrogens mixed
_atom_sites_solution_primary dual
_audit_creation_method
;
Olex2 1.5
(compiled 2025.07.13 svn.rb7424aed for OlexSys, GUI svn.r7308)
;
_cell_angle_alpha 90
_cell_angle_beta 103.286(2)
_cell_angle_gamma 90
_cell_formula_units_Z 4
_cell_length_a 19.2863(7)
_cell_length_b 16.7349(6)
_cell_length_c 9.0749(3)
_cell_measurement_reflns_used 9922
_cell_measurement_temperature 100.00
_cell_measurement_theta_max 67.882
_cell_measurement_theta_min 2.354
_cell_volume 2850.57(17)
_computing_cell_refinement
;
SAINT (Bruker, 2016)
;
_computing_data_collection
;
APEX6 (Bruker, 2024)
;
_computing_data_reduction
;
SAINT (Bruker, 2016)
;
_computing_molecular_graphics
;
OLEX2 (Dolomanov <i>et al.</i>, 2009)
;
_computing_publication_material
;
OLEX2 (Dolomanov <i>et al.</i>, 2009)
;
_computing_structure_refinement
;
SHELXL2019 (Sheldrick, 2015<i>b</i>)
;
_computing_structure_solution
;
SHELXT2018 (Sheldrick, 2015<i>a</i>)
;
_diffrn_ambient_temperature 100.00
_diffrn_measured_fraction_theta_full 0.985
_diffrn_measured_fraction_theta_max 0.980
_diffrn_measurement_device_type 'Bruker D8 VENTURE PHOTON III'
_diffrn_measurement_method 'area \f- and \w-scans'
_diffrn_radiation_type CuK\a
_diffrn_radiation_wavelength 1.54178
_diffrn_reflns_av_R_equivalents 0.0497
_diffrn_reflns_av_unetI/netI 0.0293
_diffrn_reflns_limit_h_max 22
_diffrn_reflns_limit_h_min -23
_diffrn_reflns_limit_k_max 19
_diffrn_reflns_limit_k_min -20
_diffrn_reflns_limit_l_max 10
_diffrn_reflns_limit_l_min -10
_diffrn_reflns_number 44081
_diffrn_reflns_theta_full 67.679
_diffrn_reflns_theta_max 68.309
_diffrn_reflns_theta_min 2.354
_diffrn_source_current 1.2
_diffrn_source_power 0.06
_diffrn_source_voltage 50.0
_exptl_absorpt_coefficient_mu 1.509
_exptl_absorpt_correction_T_max 0.7531
_exptl_absorpt_correction_T_min 0.6886
_exptl_absorpt_correction_type multi-scan
_exptl_absorpt_process_details
;
(SADABS; Bruker, 2016)
;
_exptl_crystal_colour yellow
_exptl_crystal_density_diffrn 1.356
_exptl_crystal_description plate
_exptl_crystal_F_000 1232
_exptl_crystal_size_max 0.285
_exptl_crystal_size_mid 0.123
_exptl_crystal_size_min 0.073
_refine_diff_density_max 0.235
_refine_diff_density_min -0.665
_refine_ls_extinction_method none
_refine_ls_goodness_of_fit_ref 0.945
_refine_ls_hydrogen_treatment mixed
_refine_ls_matrix_type full
_refine_ls_number_parameters 364
_refine_ls_number_reflns 5114
_refine_ls_number_restraints 2
_refine_ls_restrained_S_all 0.950
_refine_ls_R_factor_all 0.0462
_refine_ls_R_factor_gt 0.0351
_refine_ls_shift/su_max 0.002
_refine_ls_shift/su_mean 0.000
_refine_ls_structure_factor_coef Fsqd
_refine_ls_weighting_details 'w=1/[\s^2^(Fo^2^)+(0.1000P)^2^] where P=(Fo^2^+2Fc^2^)/3'
_refine_ls_weighting_scheme calc
_refine_ls_wR_factor_gt 0.1094
_refine_ls_wR_factor_ref 0.1175
_reflns_number_gt 4343
_reflns_number_total 5114
_reflns_threshold_expression 'I > 2\s(I)'
_cod_data_source_file zo3072sup1.cif
_cod_data_source_block meag020
_cod_database_code 2312994
_shelx_space_group_comment
;
The symmetry employed for this shelxl refinement is uniquely defined
by the following loop, which should always be used as a source of
symmetry information in preference to the above space-group names.
They are only intended as comments.
;
_shelx_estimated_absorpt_t_min 0.673
_shelx_estimated_absorpt_t_max 0.898

loop_
_space_group_symop_operation_xyz
'x, y, z'
'-x, y+1/2, -z+1/2'
'-x, -y, -z'
'x, -y-1/2, z-1/2'

loop_
_atom_site_type_symbol
_atom_site_label
_atom_site_fract_x
_atom_site_fract_y
_atom_site_fract_z
_atom_site_U_iso_or_equiv
_atom_site_adp_type
_atom_site_calc_flag
_atom_site_occupancy
_atom_site_disorder_assembly
_atom_site_disorder_group
Zn Zn1 0.55916(2) 0.34531(2) 0.59529(3) 0.01604(12) Uani d 1 . .
O O1 0.64095(7) 0.31611(9) 0.50372(15) 0.0226(3) Uani d 1 . .
O O2 0.48723(7) 0.29308(7) 0.43337(15) 0.0197(3) Uani d 1 . .
O O3 0.56820(8) 0.26764(9) 0.76794(17) 0.0269(4) Uani d 1 . .
H H3A 0.6061(11) 0.2476(15) 0.827(3) 0.040 Uiso d 1 . .
H H3B 0.5324(11) 0.2520(15) 0.807(3) 0.040 Uiso d 1 . .
N N1 0.62155(8) 0.43397(9) 0.72031(17) 0.0174(4) Uani d 1 . .
N N2 0.48038(8) 0.42700(9) 0.62560(17) 0.0163(3) Uani d 1 . .
C C1 0.70820(11) 0.32554(12) 0.5678(2) 0.0192(4) Uani d 1 . .
C C2 0.76064(11) 0.28193(12) 0.5145(2) 0.0230(5) Uani d 1 . .
H H2 0.745759 0.245365 0.433337 0.028 Uiso calc 1 . .
C C3 0.83198(11) 0.29080(12) 0.5763(2) 0.0230(4) Uani d 1 . .
H H3 0.864841 0.260986 0.534829 0.028 Uiso calc 1 . .
C C4 0.85860(11) 0.34234(11) 0.6989(2) 0.0206(5) Uani d 1 . .
C C5 0.80862(11) 0.38488(11) 0.7527(2) 0.0204(4) Uani d 1 . .
H H5 0.824687 0.419994 0.835750 0.024 Uiso calc 1 . .
C C6 0.73448(11) 0.37905(11) 0.6905(2) 0.0186(4) Uani d 1 . .
C C7 0.69016(10) 0.43143(11) 0.7558(2) 0.0181(4) Uani d 1 . .
H H7 0.713762 0.467377 0.831972 0.022 Uiso calc 1 . .
C C8 0.58236(10) 0.48892(11) 0.7879(2) 0.0170(4) Uani d 1 . .
C C9 0.61289(11) 0.54465(11) 0.8990(2) 0.0202(4) Uani d 1 . .
H H9 0.663130 0.545922 0.936121 0.024 Uiso calc 1 . .
C C10 0.57057(11) 0.59780(11) 0.9552(2) 0.0212(4) Uani d 1 . .
H H10 0.591727 0.635360 1.030713 0.025 Uiso calc 1 . .
C C11 0.49685(11) 0.59633(11) 0.9011(2) 0.0217(4) Uani d 1 . .
H H11 0.467856 0.633343 0.938993 0.026 Uiso calc 1 . .
C C12 0.46589(11) 0.54128(11) 0.7928(2) 0.0204(4) Uani d 1 . .
H H12 0.415561 0.540259 0.757427 0.024 Uiso calc 1 . .
C C13 0.50778(11) 0.48689(11) 0.7345(2) 0.0175(4) Uani d 1 . .
C C14 0.41437(11) 0.42578(11) 0.5543(2) 0.0180(4) Uani d 1 . .
H H14 0.384842 0.466927 0.578287 0.022 Uiso calc 1 . .
C C15 0.38063(10) 0.36822(11) 0.4417(2) 0.0173(4) Uani d 1 . .
C C16 0.30657(10) 0.37663(11) 0.3799(2) 0.0192(4) Uani d 1 . .
H H16 0.281622 0.416970 0.420293 0.023 Uiso calc 1 . .
C C17 0.26868(11) 0.32955(11) 0.2645(2) 0.0194(4) Uani d 1 . .
C C18 0.30810(11) 0.27137(12) 0.2071(2) 0.0211(4) Uani d 1 . .
H H18 0.284439 0.238744 0.125205 0.025 Uiso calc 1 . .
C C19 0.37953(11) 0.26026(11) 0.2654(2) 0.0203(4) Uani d 1 . .
H H19 0.403409 0.219307 0.224017 0.024 Uiso calc 1 . .
C C20 0.41880(11) 0.30706(11) 0.3840(2) 0.0172(4) Uani d 1 . .
C C21 0.93929(11) 0.35093(12) 0.7646(2) 0.0235(5) Uani d 1 . .
C C22 0.97375(11) 0.26816(13) 0.7960(3) 0.0287(5) Uani d 1 . .
H H22A 0.951570 0.239168 0.867012 0.043 Uiso calc 1 . .
H H22B 1.024848 0.274291 0.840097 0.043 Uiso calc 1 . .
H H22C 0.966854 0.238163 0.700996 0.043 Uiso calc 1 . .
C C23 0.97360(11) 0.39529(14) 0.6512(3) 0.0312(5) Uani d 1 . .
H H23A 0.963230 0.366666 0.554434 0.047 Uiso calc 1 . .
H H23B 1.025277 0.397959 0.691031 0.047 Uiso calc 1 . .
H H23C 0.954174 0.449558 0.635925 0.047 Uiso calc 1 . .
C C24 0.95518(12) 0.39789(13) 0.9135(2) 0.0291(5) Uani d 1 . .
H H24A 0.937011 0.452522 0.894659 0.044 Uiso calc 1 . .
H H24B 1.006757 0.399429 0.955199 0.044 Uiso calc 1 . .
H H24C 0.931920 0.371743 0.985968 0.044 Uiso calc 1 . .
C C25 0.18898(12) 0.34112(11) 0.1914(2) 0.0220(5) Uani d 1 . .
C C26 0.18260(11) 0.37995(13) 0.0351(2) 0.0254(5) Uani d 1 . .
H H26A 0.203052 0.433803 0.047977 0.038 Uiso calc 1 . .
H H26B 0.132265 0.383218 -0.017575 0.038 Uiso calc 1 . .
H H26C 0.208410 0.347542 -0.024717 0.038 Uiso calc 1 . .
C C27 0.15192(11) 0.39401(13) 0.2868(2) 0.0270(5) Uani d 1 . .
H H27A 0.156319 0.369777 0.386792 0.040 Uiso calc 1 . .
H H27B 0.101412 0.399278 0.236520 0.040 Uiso calc 1 . .
H H27C 0.174227 0.446961 0.298236 0.040 Uiso calc 1 . .
C C28 0.15073(11) 0.25980(13) 0.1699(3) 0.0281(5) Uani d 1 . .
H H28A 0.172751 0.225455 0.105969 0.042 Uiso calc 1 . .
H H28B 0.100333 0.267794 0.121260 0.042 Uiso calc 1 . .
H H28C 0.154763 0.234369 0.268776 0.042 Uiso calc 1 . .
O O4 0.78868(9) 0.42509(9) 0.09839(16) 0.0346(4) Uani d 1 . .
C C29 0.84775(13) 0.44239(15) 0.2220(3) 0.0392(6) Uani d 1 . .
H H29A 0.884833 0.472718 0.186390 0.047 Uiso calc 1 . .
H H29B 0.869076 0.392385 0.270555 0.047 Uiso calc 1 . .
C C30 0.81746(14) 0.49209(17) 0.3328(3) 0.0430(6) Uani d 1 . .
H H30A 0.826662 0.549684 0.321230 0.052 Uiso calc 1 . .
H H30B 0.838586 0.475970 0.438573 0.052 Uiso calc 1 . .
C C31 0.73711(13) 0.47432(14) 0.2904(3) 0.0352(6) Uani d 1 . .
H H31A 0.720423 0.454009 0.378709 0.042 Uiso calc 1 . .
H H31B 0.709487 0.522685 0.250784 0.042 Uiso calc 1 . .
C C32 0.73043(14) 0.41043(14) 0.1680(3) 0.0355(6) Uani d 1 . .
H H32A 0.733846 0.356281 0.212974 0.043 Uiso calc 1 . .
H H32B 0.684376 0.415312 0.093057 0.043 Uiso calc 1 . .

loop_
_atom_site_aniso_label
_atom_site_aniso_U_11
_atom_site_aniso_U_22
_atom_site_aniso_U_33
_atom_site_aniso_U_12
_atom_site_aniso_U_13
_atom_site_aniso_U_23
Zn1 0.01608(19) 0.01573(18) 0.01621(18) -0.00081(9) 0.00352(13) -0.00074(9)
O1 0.0168(7) 0.0302(8) 0.0207(7) -0.0042(6) 0.0042(6) -0.0075(6)
O2 0.0168(7) 0.0203(7) 0.0207(7) 0.0022(5) 0.0017(6) -0.0032(6)
O3 0.0169(8) 0.0334(8) 0.0286(8) -0.0014(6) 0.0012(7) 0.0148(7)
N1 0.0204(9) 0.0159(8) 0.0159(8) -0.0013(6) 0.0043(7) 0.0001(6)
N2 0.0179(9) 0.0145(8) 0.0164(8) 0.0001(6) 0.0041(7) 0.0000(6)
C1 0.0203(11) 0.0199(10) 0.0175(10) -0.0014(8) 0.0046(9) 0.0012(8)
C2 0.0244(11) 0.0239(10) 0.0217(10) -0.0012(8) 0.0076(9) -0.0051(8)
C3 0.0198(11) 0.0267(10) 0.0234(11) 0.0015(8) 0.0068(9) -0.0049(9)
C4 0.0193(11) 0.0220(11) 0.0205(11) -0.0016(7) 0.0044(9) -0.0006(8)
C5 0.0213(11) 0.0197(10) 0.0198(10) -0.0041(8) 0.0042(9) -0.0015(8)
C6 0.0205(11) 0.0187(10) 0.0169(10) -0.0012(8) 0.0051(8) 0.0009(8)
C7 0.0195(11) 0.0174(10) 0.0171(9) -0.0031(8) 0.0037(8) -0.0010(7)
C8 0.0200(10) 0.0167(9) 0.0163(9) -0.0002(7) 0.0080(8) 0.0011(7)
C9 0.0197(11) 0.0215(10) 0.0197(10) -0.0035(8) 0.0053(9) 0.0000(8)
C10 0.0301(12) 0.0167(10) 0.0175(10) -0.0029(8) 0.0070(9) -0.0014(8)
C11 0.0279(12) 0.0171(10) 0.0223(10) 0.0034(8) 0.0100(9) 0.0005(8)
C12 0.0213(11) 0.0188(10) 0.0213(10) 0.0015(8) 0.0052(9) 0.0001(8)
C13 0.0235(11) 0.0138(9) 0.0151(9) -0.0018(8) 0.0041(8) 0.0012(7)
C14 0.0218(11) 0.0150(9) 0.0177(10) 0.0023(8) 0.0056(9) 0.0009(7)
C15 0.0177(10) 0.0183(9) 0.0160(10) -0.0001(8) 0.0041(8) 0.0025(8)
C16 0.0212(11) 0.0196(10) 0.0180(10) 0.0023(8) 0.0068(9) 0.0019(8)
C17 0.0191(11) 0.0178(9) 0.0197(10) 0.0007(8) 0.0012(9) 0.0046(8)
C18 0.0215(11) 0.0228(10) 0.0173(10) -0.0025(8) 0.0006(9) -0.0017(8)
C19 0.0238(11) 0.0176(10) 0.0191(10) 0.0013(8) 0.0042(9) -0.0001(8)
C20 0.0194(10) 0.0153(10) 0.0167(10) -0.0003(8) 0.0037(8) 0.0030(8)
C21 0.0179(11) 0.0272(11) 0.0249(11) 0.0004(8) 0.0039(9) -0.0030(8)
C22 0.0206(11) 0.0336(12) 0.0312(12) 0.0031(9) 0.0045(10) -0.0020(9)
C23 0.0218(12) 0.0386(13) 0.0327(12) -0.0060(9) 0.0051(10) -0.0007(10)
C24 0.0185(11) 0.0366(13) 0.0301(12) 0.0015(9) 0.0014(10) -0.0091(9)
C25 0.0192(11) 0.0219(11) 0.0251(11) -0.0018(8) 0.0056(9) 0.0005(8)
C26 0.0178(11) 0.0301(12) 0.0254(11) -0.0006(9) -0.0014(9) 0.0006(9)
C27 0.0193(11) 0.0311(12) 0.0290(12) 0.0020(9) 0.0024(10) -0.0007(9)
C28 0.0213(12) 0.0279(11) 0.0338(12) -0.0043(9) 0.0034(10) 0.0013(9)
O4 0.0445(10) 0.0371(9) 0.0237(8) 0.0011(7) 0.0111(7) -0.0019(7)
C29 0.0363(14) 0.0457(15) 0.0345(13) 0.0102(11) 0.0063(11) -0.0010(11)
C30 0.0421(16) 0.0528(16) 0.0310(13) 0.0122(12) 0.0022(12) -0.0067(12)
C31 0.0417(14) 0.0376(13) 0.0290(12) 0.0118(11) 0.0137(11) 0.0059(10)
C32 0.0432(15) 0.0356(13) 0.0288(12) 0.0015(11) 0.0105(11) 0.0040(10)

loop_
_atom_type_symbol
_atom_type_description
_atom_type_scat_dispersion_real
_atom_type_scat_dispersion_imag
_atom_type_scat_source
C C 0.0181 0.0091 'International Tables Vol C Tables 4.2.6.8 and 6.1.1.4'
H H 0.0000 0.0000 'International Tables Vol C Tables 4.2.6.8 and 6.1.1.4'
N N 0.0311 0.0180 'International Tables Vol C Tables 4.2.6.8 and 6.1.1.4'
O O 0.0492 0.0322 'International Tables Vol C Tables 4.2.6.8 and 6.1.1.4'
Zn Zn -1.5491 0.6778 'International Tables Vol C Tables 4.2.6.8 and 6.1.1.4'

loop_
_geom_angle_atom_site_label_1
_geom_angle_atom_site_label_2
_geom_angle_atom_site_label_3
_geom_angle_site_symmetry_1
_geom_angle_site_symmetry_3
_geom_angle
_geom_angle_publ_flag
O1 Zn1 O3 . . 103.28(6) ?
O1 Zn1 N1 . . 89.33(6) ?
O1 Zn1 N2 . . 150.61(6) ?
O2 Zn1 O1 . . 93.94(5) ?
O2 Zn1 O3 . . 102.32(6) ?
O2 Zn1 N1 . . 160.32(6) ?
O2 Zn1 N2 . . 88.85(6) ?
O3 Zn1 N1 . . 95.77(6) ?
O3 Zn1 N2 . . 104.67(6) ?
N1 Zn1 N2 . . 79.03(6) ?
C1 O1 Zn1 . . 125.63(12) ?
C20 O2 Zn1 . . 130.76(12) ?
Zn1 O3 H3A . . 129.7(17) ?
Zn1 O3 H3B . . 124.7(17) ?
H3A O3 H3B . . 105(2) ?
C7 N1 Zn1 . . 123.08(13) ?
C7 N1 C8 . . 122.20(16) ?
C8 N1 Zn1 . . 113.62(12) ?
C13 N2 Zn1 . . 112.58(12) ?
C14 N2 Zn1 . . 125.64(13) ?
C14 N2 C13 . . 121.77(16) ?
O1 C1 C2 . . 119.99(18) ?
O1 C1 C6 . . 124.22(18) ?
C2 C1 C6 . . 115.79(18) ?
C1 C2 H2 . . 118.9 ?
C3 C2 C1 . . 122.16(18) ?
C3 C2 H2 . . 118.9 ?
C2 C3 H3 . . 118.7 ?
C2 C3 C4 . . 122.67(19) ?
C4 C3 H3 . . 118.7 ?
C3 C4 C21 . . 121.02(18) ?
C5 C4 C3 . . 116.07(19) ?
C5 C4 C21 . . 122.90(18) ?
C4 C5 H5 . . 118.3 ?
C4 C5 C6 . . 123.34(18) ?
C6 C5 H5 . . 118.3 ?
C1 C6 C7 . . 124.29(18) ?
C5 C6 C1 . . 119.95(18) ?
C5 C6 C7 . . 115.72(17) ?
N1 C7 C6 . . 126.05(18) ?
N1 C7 H7 . . 117.0 ?
C6 C7 H7 . . 117.0 ?
C9 C8 N1 . . 124.50(18) ?
C9 C8 C13 . . 119.41(17) ?
C13 C8 N1 . . 116.08(16) ?
C8 C9 H9 . . 119.7 ?
C10 C9 C8 . . 120.55(19) ?
C10 C9 H9 . . 119.7 ?
C9 C10 H10 . . 120.0 ?
C9 C10 C11 . . 120.02(18) ?
C11 C10 H10 . . 120.0 ?
C10 C11 H11 . . 119.9 ?
C12 C11 C10 . . 120.15(18) ?
C12 C11 H11 . . 119.9 ?
C11 C12 H12 . . 119.6 ?
C11 C12 C13 . . 120.75(18) ?
C13 C12 H12 . . 119.6 ?
C8 C13 N2 . . 116.32(16) ?
C12 C13 N2 . . 124.55(18) ?
C12 C13 C8 . . 119.12(17) ?
N2 C14 H14 . . 116.7 ?
N2 C14 C15 . . 126.69(17) ?
C15 C14 H14 . . 116.7 ?
C16 C15 C14 . . 117.55(17) ?
C16 C15 C20 . . 118.95(17) ?
C20 C15 C14 . . 123.39(18) ?
C15 C16 H16 . . 118.2 ?
C17 C16 C15 . . 123.66(18) ?
C17 C16 H16 . . 118.2 ?
C16 C17 C18 . . 116.09(18) ?
C16 C17 C25 . . 123.92(18) ?
C18 C17 C25 . . 119.87(17) ?
C17 C18 H18 . . 118.9 ?
C19 C18 C17 . . 122.11(18) ?
C19 C18 H18 . . 118.9 ?
C18 C19 H19 . . 118.7 ?
C18 C19 C20 . . 122.54(18) ?
C20 C19 H19 . . 118.7 ?
O2 C20 C15 . . 124.39(17) ?
O2 C20 C19 . . 118.99(17) ?
C19 C20 C15 . . 116.61(18) ?
C22 C21 C4 . . 110.10(16) ?
C22 C21 C23 . . 109.03(18) ?
C23 C21 C4 . . 109.80(17) ?
C24 C21 C4 . . 111.62(17) ?
C24 C21 C22 . . 107.97(18) ?
C24 C21 C23 . . 108.26(17) ?
C21 C22 H22A . . 109.5 ?
C21 C22 H22B . . 109.5 ?
C21 C22 H22C . . 109.5 ?
H22A C22 H22B . . 109.5 ?
H22A C22 H22C . . 109.5 ?
H22B C22 H22C . . 109.5 ?
C21 C23 H23A . . 109.5 ?
C21 C23 H23B . . 109.5 ?
C21 C23 H23C . . 109.5 ?
H23A C23 H23B . . 109.5 ?
H23A C23 H23C . . 109.5 ?
H23B C23 H23C . . 109.5 ?
C21 C24 H24A . . 109.5 ?
C21 C24 H24B . . 109.5 ?
C21 C24 H24C . . 109.5 ?
H24A C24 H24B . . 109.5 ?
H24A C24 H24C . . 109.5 ?
H24B C24 H24C . . 109.5 ?
C26 C25 C17 . . 108.12(17) ?
C27 C25 C17 . . 112.31(17) ?
C27 C25 C26 . . 109.22(17) ?
C27 C25 C28 . . 108.14(18) ?
C28 C25 C17 . . 110.20(16) ?
C28 C25 C26 . . 108.79(18) ?
C25 C26 H26A . . 109.5 ?
C25 C26 H26B . . 109.5 ?
C25 C26 H26C . . 109.5 ?
H26A C26 H26B . . 109.5 ?
H26A C26 H26C . . 109.5 ?
H26B C26 H26C . . 109.5 ?
C25 C27 H27A . . 109.5 ?
C25 C27 H27B . . 109.5 ?
C25 C27 H27C . . 109.5 ?
H27A C27 H27B . . 109.5 ?
H27A C27 H27C . . 109.5 ?
H27B C27 H27C . . 109.5 ?
C25 C28 H28A . . 109.5 ?
C25 C28 H28B . . 109.5 ?
C25 C28 H28C . . 109.5 ?
H28A C28 H28B . . 109.5 ?
H28A C28 H28C . . 109.5 ?
H28B C28 H28C . . 109.5 ?
C32 O4 C29 . . 104.64(17) ?
O4 C29 H29A . . 110.6 ?
O4 C29 H29B . . 110.6 ?
O4 C29 C30 . . 105.73(19) ?
H29A C29 H29B . . 108.7 ?
C30 C29 H29A . . 110.6 ?
C30 C29 H29B . . 110.6 ?
C29 C30 H30A . . 110.9 ?
C29 C30 H30B . . 110.9 ?
C29 C30 C31 . . 104.3(2) ?
H30A C30 H30B . . 108.9 ?
C31 C30 H30A . . 110.9 ?
C31 C30 H30B . . 110.9 ?
C30 C31 H31A . . 111.1 ?
C30 C31 H31B . . 111.1 ?
H31A C31 H31B . . 109.1 ?
C32 C31 C30 . . 103.27(19) ?
C32 C31 H31A . . 111.1 ?
C32 C31 H31B . . 111.1 ?
O4 C32 C31 . . 104.93(19) ?
O4 C32 H32A . . 110.8 ?
O4 C32 H32B . . 110.8 ?
C31 C32 H32A . . 110.8 ?
C31 C32 H32B . . 110.8 ?
H32A C32 H32B . . 108.8 ?

loop_
_geom_bond_atom_site_label_1
_geom_bond_atom_site_label_2
_geom_bond_site_symmetry_2
_geom_bond_distance
_geom_bond_publ_flag
Zn1 O1 . 2.0050(14) ?
Zn1 O2 . 1.9777(13) ?
Zn1 O3 . 2.0123(14) ?
Zn1 N1 . 2.0758(15) ?
Zn1 N2 . 2.1084(15) ?
O1 C1 . 1.303(2) ?
O2 C20 . 1.313(2) ?
O3 H3A . 0.868(16) ?
O3 H3B . 0.886(17) ?
N1 C7 . 1.289(2) ?
N1 C8 . 1.416(2) ?
N2 C13 . 1.421(2) ?
N2 C14 . 1.289(2) ?
C1 C2 . 1.419(3) ?
C1 C6 . 1.428(3) ?
C2 H2 . 0.9500 ?
C2 C3 . 1.369(3) ?
C3 H3 . 0.9500 ?
C3 C4 . 1.408(3) ?
C4 C5 . 1.375(3) ?
C4 C21 . 1.540(3) ?
C5 H5 . 0.9500 ?
C5 C6 . 1.415(3) ?
C6 C7 . 1.443(3) ?
C7 H7 . 0.9500 ?
C8 C9 . 1.400(3) ?
C8 C13 . 1.409(3) ?
C9 H9 . 0.9500 ?
C9 C10 . 1.381(3) ?
C10 H10 . 0.9500 ?
C10 C11 . 1.394(3) ?
C11 H11 . 0.9500 ?
C11 C12 . 1.379(3) ?
C12 H12 . 0.9500 ?
C12 C13 . 1.399(3) ?
C14 H14 . 0.9500 ?
C14 C15 . 1.446(3) ?
C15 C16 . 1.416(3) ?
C15 C20 . 1.428(3) ?
C16 H16 . 0.9500 ?
C16 C17 . 1.378(3) ?
C17 C18 . 1.407(3) ?
C17 C25 . 1.540(3) ?
C18 H18 . 0.9500 ?
C18 C19 . 1.370(3) ?
C19 H19 . 0.9500 ?
C19 C20 . 1.404(3) ?
C21 C22 . 1.535(3) ?
C21 C23 . 1.536(3) ?
C21 C24 . 1.532(3) ?
C22 H22A . 0.9800 ?
C22 H22B . 0.9800 ?
C22 H22C . 0.9800 ?
C23 H23A . 0.9800 ?
C23 H23B . 0.9800 ?
C23 H23C . 0.9800 ?
C24 H24A . 0.9800 ?
C24 H24B . 0.9800 ?
C24 H24C . 0.9800 ?
C25 C26 . 1.539(3) ?
C25 C27 . 1.526(3) ?
C25 C28 . 1.539(3) ?
C26 H26A . 0.9800 ?
C26 H26B . 0.9800 ?
C26 H26C . 0.9800 ?
C27 H27A . 0.9800 ?
C27 H27B . 0.9800 ?
C27 H27C . 0.9800 ?
C28 H28A . 0.9800 ?
C28 H28B . 0.9800 ?
C28 H28C . 0.9800 ?
O4 C29 . 1.433(3) ?
O4 C32 . 1.431(3) ?
C29 H29A . 0.9900 ?
C29 H29B . 0.9900 ?
C29 C30 . 1.521(3) ?
C30 H30A . 0.9900 ?
C30 H30B . 0.9900 ?
C30 C31 . 1.537(3) ?
C31 H31A . 0.9900 ?
C31 H31B . 0.9900 ?
C31 C32 . 1.526(3) ?
C32 H32A . 0.9900 ?
C32 H32B . 0.9900 ?

loop_
_geom_hbond_atom_site_label_D
_geom_hbond_atom_site_label_H
_geom_hbond_atom_site_label_A
_geom_hbond_site_symmetry_A
_geom_hbond_distance_DH
_geom_hbond_distance_HA
_geom_hbond_distance_DA
_geom_hbond_angle_DHA
_geom_hbond_publ_flag
O3 H3A O1 4_566 0.868(16) 1.92(2) 2.6705(19) 145(2) yes
O3 H3B O2 4_566 0.886(17) 1.760(18) 2.6082(19) 160(2) yes

loop_
_geom_torsion_atom_site_label_1
_geom_torsion_atom_site_label_2
_geom_torsion_atom_site_label_3
_geom_torsion_atom_site_label_4
_geom_torsion_site_symmetry_1
_geom_torsion_site_symmetry_2
_geom_torsion_site_symmetry_3
_geom_torsion_site_symmetry_4
_geom_torsion
_geom_torsion_publ_flag
Zn1 O1 C1 C2 . . . . 160.97(15) ?
Zn1 O1 C1 C6 . . . . -20.0(3) ?
Zn1 O2 C20 C15 . . . . 0.8(3) ?
Zn1 O2 C20 C19 . . . . 179.95(12) ?
Zn1 N1 C7 C6 . . . . 14.4(3) ?
Zn1 N1 C8 C9 . . . . 167.70(15) ?
Zn1 N1 C8 C13 . . . . -13.79(19) ?
Zn1 N2 C13 C8 . . . . 8.2(2) ?
Zn1 N2 C13 C12 . . . . -170.17(15) ?
Zn1 N2 C14 C15 . . . . 1.0(3) ?
O1 C1 C2 C3 . . . . 178.83(18) ?
O1 C1 C6 C5 . . . . 179.86(18) ?
O1 C1 C6 C7 . . . . -2.2(3) ?
N1 C8 C9 C10 . . . . 177.88(17) ?
N1 C8 C13 N2 . . . . 3.5(2) ?
N1 C8 C13 C12 . . . . -177.99(16) ?
N2 C14 C15 C16 . . . . 178.32(18) ?
N2 C14 C15 C20 . . . . -5.5(3) ?
C1 C2 C3 C4 . . . . 1.4(3) ?
C1 C6 C7 N1 . . . . 4.6(3) ?
C2 C1 C6 C5 . . . . -1.1(3) ?
C2 C1 C6 C7 . . . . 176.89(18) ?
C2 C3 C4 C5 . . . . -1.0(3) ?
C2 C3 C4 C21 . . . . -179.66(18) ?
C3 C4 C5 C6 . . . . -0.4(3) ?
C3 C4 C21 C22 . . . . -49.8(3) ?
C3 C4 C21 C23 . . . . 70.2(2) ?
C3 C4 C21 C24 . . . . -169.71(19) ?
C4 C5 C6 C1 . . . . 1.4(3) ?
C4 C5 C6 C7 . . . . -176.67(18) ?
C5 C4 C21 C22 . . . . 131.6(2) ?
C5 C4 C21 C23 . . . . -108.3(2) ?
C5 C4 C21 C24 . . . . 11.8(3) ?
C5 C6 C7 N1 . . . . -177.35(18) ?
C6 C1 C2 C3 . . . . -0.3(3) ?
C7 N1 C8 C9 . . . . -0.7(3) ?
C7 N1 C8 C13 . . . . 177.84(17) ?
C8 N1 C7 C6 . . . . -178.38(17) ?
C8 C9 C10 C11 . . . . -0.1(3) ?
C9 C8 C13 N2 . . . . -177.88(16) ?
C9 C8 C13 C12 . . . . 0.6(3) ?
C9 C10 C11 C12 . . . . 0.8(3) ?
C10 C11 C12 C13 . . . . -0.7(3) ?
C11 C12 C13 N2 . . . . 178.40(17) ?
C11 C12 C13 C8 . . . . 0.1(3) ?
C13 N2 C14 C15 . . . . 179.91(18) ?
C13 C8 C9 C10 . . . . -0.6(3) ?
C14 N2 C13 C8 . . . . -170.87(16) ?
C14 N2 C13 C12 . . . . 10.7(3) ?
C14 C15 C16 C17 . . . . 175.35(18) ?
C14 C15 C20 O2 . . . . 4.6(3) ?
C14 C15 C20 C19 . . . . -174.51(17) ?
C15 C16 C17 C18 . . . . -0.8(3) ?
C15 C16 C17 C25 . . . . -176.75(18) ?
C16 C15 C20 O2 . . . . -179.25(17) ?
C16 C15 C20 C19 . . . . 1.6(3) ?
C16 C17 C18 C19 . . . . 2.1(3) ?
C16 C17 C25 C26 . . . . 104.8(2) ?
C16 C17 C25 C27 . . . . -15.8(3) ?
C16 C17 C25 C28 . . . . -136.4(2) ?
C17 C18 C19 C20 . . . . -1.4(3) ?
C18 C17 C25 C26 . . . . -71.0(2) ?
C18 C17 C25 C27 . . . . 168.45(18) ?
C18 C17 C25 C28 . . . . 47.8(3) ?
C18 C19 C20 O2 . . . . -179.64(17) ?
C18 C19 C20 C15 . . . . -0.5(3) ?
C20 C15 C16 C17 . . . . -1.0(3) ?
C21 C4 C5 C6 . . . . 178.21(18) ?
C25 C17 C18 C19 . . . . 178.14(18) ?
O4 C29 C30 C31 . . . . 20.0(3) ?
C29 O4 C32 C31 . . . . 41.9(2) ?
C29 C30 C31 C32 . . . . 4.7(3) ?
C30 C31 C32 O4 . . . . -28.0(2) ?
C32 O4 C29 C30 . . . . -38.8(2) ?

_cod_database_fobs_code 2312994
